data_4507754
loop_
_publ_author_name
'Sanphui, Palash'
'Babu, N. Jagadeesh'
'Nangia, Ashwini'

_publ_section_title
;
 Temozolomide Cocrystals with Carboxamide Coformers
;
_journal_issue 5
_journal_name_full 'Crystal Growth &amp; Design'
_journal_page_first 2208
_journal_paper_doi 10.1021/cg400322t
_journal_volume 13
_journal_year 2013
_chemical_formula_moiety '2(C6 H6 N6 O2), C7 H7 N O2'
_chemical_formula_sum 'C19 H19 N13 O6'
_chemical_formula_weight 525.47
_chemical_name_systematic
; 
 2:1 cocrystal of Temozolomide and 4-hydroxybenzamide 
;
_space_group_IT_number 2
_symmetry_cell_setting triclinic
_symmetry_space_group_name_Hall '-P 1'
_symmetry_space_group_name_H-M 'P -1'
_atom_sites_solution_hydrogens geom
_atom_sites_solution_primary direct
_atom_sites_solution_secondary difmap
_audit_creation_method SHELXL-97
_cell_angle_alpha 107.047(4)
_cell_angle_beta 101.419(4)
_cell_angle_gamma 101.835(4)
_cell_formula_units_Z 2
_cell_length_a 9.834(3)
_cell_length_b 10.797(3)
_cell_length_c 11.809(3)
_cell_measurement_reflns_used 5459
_cell_measurement_temperature 298(2)
_cell_measurement_theta_max 26.00
_cell_measurement_theta_min 2.20
_cell_volume 1127.8(5)
_computing_cell_refinement 'Bruker SMART'
_computing_data_collection 'Bruker SMART'
_computing_data_reduction 'Bruker SAINT'
_computing_molecular_graphics 'Bruker SHELXTL'
_computing_publication_material 'Bruker SHELXTL'
_computing_structure_refinement 'SHELXL-97 (Sheldrick, 1997)'
_computing_structure_solution 'SHELXS-97 (Sheldrick, 1990)'
_diffrn_ambient_temperature 293(2)
_diffrn_measured_fraction_theta_full 0.992
_diffrn_measured_fraction_theta_max 0.992
_diffrn_measurement_device_type 'CCD area detector'
_diffrn_measurement_method 'phi and omega scans'
_diffrn_radiation_monochromator graphite
_diffrn_radiation_source 'fine-focus sealed tube'
_diffrn_radiation_type MoK\a
_diffrn_radiation_wavelength 0.71073
_diffrn_reflns_av_R_equivalents 0.0223
_diffrn_reflns_av_sigmaI/netI 0.0261
_diffrn_reflns_limit_h_max 12
_diffrn_reflns_limit_h_min -12
_diffrn_reflns_limit_k_max 13
_diffrn_reflns_limit_k_min -13
_diffrn_reflns_limit_l_max 14
_diffrn_reflns_limit_l_min -14
_diffrn_reflns_number 11757
_diffrn_reflns_theta_full 26.01
_diffrn_reflns_theta_max 26.01
_diffrn_reflns_theta_min 1.88
_exptl_absorpt_coefficient_mu 0.121
_exptl_absorpt_correction_T_max 0.9821
_exptl_absorpt_correction_T_min 0.9533
_exptl_absorpt_correction_type multi-scan
_exptl_absorpt_process_details 'Bruker AXS SADABS program'
_exptl_crystal_colour colourless
_exptl_crystal_density_diffrn 1.547
_exptl_crystal_density_method 'not measured'
_exptl_crystal_description block
_exptl_crystal_F_000 544
_exptl_crystal_size_max 0.40
_exptl_crystal_size_mid 0.38
_exptl_crystal_size_min 0.15
_refine_diff_density_max 0.190
_refine_diff_density_min -0.290
_refine_diff_density_rms 0.077
_refine_ls_extinction_method none
_refine_ls_goodness_of_fit_ref 1.023
_refine_ls_hydrogen_treatment mixed
_refine_ls_matrix_type full
_refine_ls_number_parameters 373
_refine_ls_number_reflns 4393
_refine_ls_number_restraints 0
_refine_ls_restrained_S_all 1.023
_refine_ls_R_factor_all 0.0619
_refine_ls_R_factor_gt 0.0457
_refine_ls_shift/su_max 0.000
_refine_ls_shift/su_mean 0.000
_refine_ls_structure_factor_coef Fsqd
_refine_ls_weighting_details 'calc w=1/[\s^2^(Fo^2^)+(0.0794P)^2^+0.0172P] where P=(Fo^2^+2Fc^2^)/3'
_refine_ls_weighting_scheme calc
_refine_ls_wR_factor_gt 0.1169
_refine_ls_wR_factor_ref 0.1276
_reflns_number_gt 3259
_reflns_number_total 4393
_reflns_threshold_expression >2sigma(I)
_cod_data_source_file cg400322t_si_004.cif
_cod_data_source_block TMZ-OHB-formI
_cod_depositor_comments
;
The following automatic conversions were performed:

'_symmetry_cell_setting' value 'Triclinic' changed to 'triclinic'
according to /home/saulius/struct/CIF-dictionaries/cif_core.dic
dictionary named 'cif_core.dic' version 2.4.2 from 2011-04-26.

Automatic conversion script
Id: cif_fix_values 1891 2012-01-12 08:04:46Z andrius 
;
_cod_original_sg_symbol_H-M 'P-1   '
_cod_database_code 4507754

loop_
_symmetry_equiv_pos_as_xyz
'x, y, z'
'-x, -y, -z'

loop_
_atom_site_label
_atom_site_type_symbol
_atom_site_fract_x
_atom_site_fract_y
_atom_site_fract_z
_atom_site_U_iso_or_equiv
_atom_site_adp_type
_atom_site_occupancy
_atom_site_symmetry_multiplicity
_atom_site_calc_flag
_atom_site_refinement_flags
O1 O 0.05291(15) 0.08454(13) 0.31385(11) 0.0680(4) Uani 1 1 d .
O2 O 0.11270(14) 0.36071(13) -0.09772(11) 0.0655(4) Uani 1 1 d .
N1 N -0.07104(18) 0.22661(18) 0.38891(15) 0.0622(4) Uani 1 1 d .
N2 N -0.04498(16) 0.34008(14) 0.20394(13) 0.0528(4) Uani 1 1 d .
N3 N 0.06296(15) 0.28747(13) 0.05740(12) 0.0478(3) Uani 1 1 d .
N4 N 0.18706(16) 0.18342(14) -0.06617(13) 0.0535(4) Uani 1 1 d .
N5 N 0.20203(16) 0.09708(15) -0.00219(14) 0.0579(4) Uani 1 1 d .
N6 N 0.15039(15) 0.10552(14) 0.08980(13) 0.0533(4) Uani 1 1 d .
C4 C -0.0136(2) 0.36850(18) 0.11050(17) 0.0558(4) Uani 1 1 d .
H4 H -0.0399 0.4352 0.0836 0.067 Uiso 1 1 calc R
C5 C 0.12090(18) 0.28438(17) -0.04195(15) 0.0501(4) Uani 1 1 d .
C1 C -0.00050(17) 0.17670(16) 0.31055(15) 0.0484(4) Uani 1 1 d .
C2 C 0.01222(17) 0.23659(16) 0.21396(15) 0.0450(4) Uani 1 1 d .
C3 C 0.07914(17) 0.20141(15) 0.12299(14) 0.0435(4) Uani 1 1 d .
C6 C 0.2546(2) 0.1642(2) -0.16781(18) 0.0707(5) Uani 1 1 d .
H6A H 0.1827 0.1439 -0.2437 0.106 Uiso 1 1 calc R
H6B H 0.2970 0.0908 -0.1732 0.106 Uiso 1 1 calc R
H6C H 0.3283 0.2452 -0.1530 0.106 Uiso 1 1 calc R
N7 N 0.1917(2) 0.4508(2) 0.68065(18) 0.0775(5) Uani 1 1 d .
O4 O 0.55462(14) 0.06953(13) 0.36725(12) 0.0656(4) Uani 1 1 d .
O3 O 0.23576(16) 0.54187(13) 0.53917(13) 0.0747(4) Uani 1 1 d .
N8 N 0.33030(18) 0.25861(15) 0.60208(14) 0.0598(4) Uani 1 1 d .
N9 N 0.42732(15) 0.21307(13) 0.44752(13) 0.0483(3) Uani 1 1 d .
N10 N 0.49689(15) 0.21732(15) 0.27539(13) 0.0543(4) Uani 1 1 d .
N11 N 0.44123(17) 0.32314(16) 0.27214(15) 0.0622(4) Uani 1 1 d .
N12 N 0.38298(16) 0.37541(15) 0.35471(14) 0.0573(4) Uani 1 1 d .
C7 C 0.24319(19) 0.45600(17) 0.58611(17) 0.0553(4) Uani 1 1 d .
C8 C 0.31482(18) 0.34916(16) 0.54250(16) 0.0507(4) Uani 1 1 d .
C9 C 0.37348(17) 0.32197(16) 0.44542(16) 0.0472(4) Uani 1 1 d .
C11 C 0.49911(18) 0.15777(16) 0.36390(15) 0.0492(4) Uani 1 1 d .
C12 C 0.5619(2) 0.1708(2) 0.17606(19) 0.0725(6) Uani 1 1 d .
H12A H 0.6582 0.1688 0.2101 0.109 Uiso 1 1 calc R
H12B H 0.5654 0.2312 0.1304 0.109 Uiso 1 1 calc R
H12C H 0.5050 0.0818 0.1222 0.109 Uiso 1 1 calc R
C10 C 0.3979(2) 0.18002(18) 0.54481(17) 0.0583(5) Uani 1 1 d .
H10 H 0.4230 0.1103 0.5673 0.070 Uiso 1 1 calc R
O5 O 0.09995(15) 0.89181(14) 0.40765(12) 0.0664(4) Uani 1 1 d .
N13 N 0.4283(2) 0.50544(17) 0.12390(17) 0.0645(5) Uani 1 1 d .
O6 O 0.40423(16) 0.63544(13) 0.00825(12) 0.0703(4) Uani 1 1 d .
C13 C 0.16924(19) 0.82520(17) 0.33153(15) 0.0506(4) Uani 1 1 d .
C14 C 0.1995(2) 0.71123(18) 0.34792(16) 0.0569(5) Uani 1 1 d .
H14 H 0.1728 0.6829 0.4095 0.068 Uiso 1 1 calc R
C15 C 0.26859(19) 0.63969(17) 0.27402(15) 0.0535(4) Uani 1 1 d .
H15 H 0.2891 0.5636 0.2866 0.064 Uiso 1 1 calc R
C16 C 0.30867(18) 0.67899(16) 0.18032(15) 0.0477(4) Uani 1 1 d .
C17 C 0.27719(18) 0.79373(17) 0.16481(15) 0.0498(4) Uani 1 1 d .
H17 H 0.3028 0.8215 0.1026 0.060 Uiso 1 1 calc R
C18 C 0.20916(18) 0.86712(17) 0.23919(15) 0.0514(4) Uani 1 1 d .
H18 H 0.1900 0.9442 0.2279 0.062 Uiso 1 1 calc R
C19 C 0.38475(19) 0.60504(17) 0.09809(16) 0.0511(4) Uani 1 1 d .
H1B H -0.103(2) 0.297(2) 0.383(2) 0.095(8) Uiso 1 1 d .
H1A H -0.083(2) 0.181(2) 0.445(2) 0.092(7) Uiso 1 1 d .
H7A H 0.150(3) 0.520(3) 0.713(2) 0.111(9) Uiso 1 1 d .
H7B H 0.204(3) 0.385(3) 0.708(2) 0.111(9) Uiso 1 1 d .
H13A H 0.483(2) 0.464(2) 0.0816(19) 0.081(7) Uiso 1 1 d .
H13B H 0.426(2) 0.494(2) 0.192(2) 0.080(7) Uiso 1 1 d .
H5A H 0.081(2) 0.960(2) 0.381(2) 0.087(7) Uiso 1 1 d .

loop_
_atom_site_aniso_label
_atom_site_aniso_U_11
_atom_site_aniso_U_22
_atom_site_aniso_U_33
_atom_site_aniso_U_23
_atom_site_aniso_U_13
_atom_site_aniso_U_12
O1 0.1006(10) 0.0689(8) 0.0740(9) 0.0440(7) 0.0497(8) 0.0541(8)
O2 0.0860(9) 0.0646(8) 0.0656(8) 0.0406(7) 0.0293(7) 0.0286(7)
N1 0.0867(12) 0.0687(10) 0.0601(9) 0.0336(8) 0.0416(9) 0.0457(9)
N2 0.0648(9) 0.0491(8) 0.0578(9) 0.0233(7) 0.0235(7) 0.0310(7)
N3 0.0591(8) 0.0451(7) 0.0509(8) 0.0236(6) 0.0206(6) 0.0237(6)
N4 0.0664(9) 0.0535(8) 0.0539(8) 0.0260(7) 0.0272(7) 0.0237(7)
N5 0.0722(10) 0.0565(9) 0.0637(9) 0.0288(7) 0.0331(8) 0.0323(7)
N6 0.0670(9) 0.0533(8) 0.0590(9) 0.0277(7) 0.0311(7) 0.0329(7)
C4 0.0717(11) 0.0511(10) 0.0619(11) 0.0279(9) 0.0254(9) 0.0344(9)
C5 0.0581(10) 0.0466(9) 0.0503(9) 0.0208(8) 0.0171(8) 0.0165(8)
C1 0.0563(10) 0.0470(9) 0.0510(9) 0.0200(8) 0.0204(8) 0.0236(8)
C2 0.0515(9) 0.0431(8) 0.0472(9) 0.0176(7) 0.0182(7) 0.0205(7)
C3 0.0501(9) 0.0391(8) 0.0494(9) 0.0210(7) 0.0157(7) 0.0193(7)
C6 0.0844(13) 0.0790(14) 0.0661(12) 0.0308(11) 0.0433(11) 0.0300(11)
N7 0.1129(15) 0.0720(12) 0.0854(12) 0.0409(10) 0.0534(11) 0.0606(11)
O4 0.0858(9) 0.0613(8) 0.0753(9) 0.0360(7) 0.0346(7) 0.0444(7)
O3 0.1040(11) 0.0639(8) 0.0866(10) 0.0431(7) 0.0377(8) 0.0515(8)
N8 0.0809(10) 0.0574(9) 0.0629(9) 0.0335(8) 0.0307(8) 0.0364(8)
N9 0.0610(8) 0.0437(7) 0.0538(8) 0.0258(6) 0.0206(7) 0.0260(6)
N10 0.0629(9) 0.0574(9) 0.0586(9) 0.0319(7) 0.0233(7) 0.0269(7)
N11 0.0727(10) 0.0645(9) 0.0714(10) 0.0429(8) 0.0258(8) 0.0317(8)
N12 0.0672(9) 0.0550(9) 0.0677(10) 0.0365(8) 0.0235(8) 0.0282(7)
C7 0.0632(11) 0.0485(10) 0.0606(11) 0.0211(8) 0.0166(9) 0.0265(8)
C8 0.0586(10) 0.0439(9) 0.0568(10) 0.0222(8) 0.0161(8) 0.0226(8)
C9 0.0517(9) 0.0399(8) 0.0570(10) 0.0236(7) 0.0131(8) 0.0195(7)
C11 0.0562(10) 0.0447(9) 0.0536(10) 0.0223(8) 0.0163(8) 0.0197(8)
C12 0.0832(14) 0.0901(15) 0.0703(13) 0.0429(11) 0.0378(11) 0.0411(12)
C10 0.0823(12) 0.0544(10) 0.0610(11) 0.0342(9) 0.0299(9) 0.0367(9)
O5 0.0960(10) 0.0725(9) 0.0694(8) 0.0419(7) 0.0510(7) 0.0531(8)
N13 0.0938(13) 0.0715(11) 0.0604(10) 0.0362(9) 0.0391(9) 0.0540(10)
O6 0.1067(10) 0.0742(9) 0.0731(9) 0.0458(7) 0.0562(8) 0.0565(8)
C13 0.0618(10) 0.0533(10) 0.0516(9) 0.0243(8) 0.0253(8) 0.0295(8)
C14 0.0768(12) 0.0641(11) 0.0557(10) 0.0369(9) 0.0335(9) 0.0359(9)
C15 0.0705(11) 0.0522(10) 0.0571(10) 0.0304(8) 0.0266(9) 0.0324(9)
C16 0.0557(10) 0.0486(9) 0.0486(9) 0.0227(8) 0.0188(8) 0.0228(8)
C17 0.0622(10) 0.0506(9) 0.0530(10) 0.0282(8) 0.0271(8) 0.0247(8)
C18 0.0654(11) 0.0491(9) 0.0569(10) 0.0289(8) 0.0265(8) 0.0280(8)
C19 0.0632(10) 0.0499(10) 0.0531(10) 0.0248(8) 0.0233(8) 0.0261(8)

loop_
_atom_type_symbol
_atom_type_description
_atom_type_scat_dispersion_real
_atom_type_scat_dispersion_imag
_atom_type_scat_source
C C 0.0033 0.0016 'International Tables Vol C Tables 4.2.6.8 and 6.1.1.4'
H H 0.0000 0.0000 'International Tables Vol C Tables 4.2.6.8 and 6.1.1.4'
N N 0.0061 0.0033 'International Tables Vol C Tables 4.2.6.8 and 6.1.1.4'
O O 0.0106 0.0060 'International Tables Vol C Tables 4.2.6.8 and 6.1.1.4'

loop_
_geom_angle_atom_site_label_1
_geom_angle_atom_site_label_2
_geom_angle_atom_site_label_3
_geom_angle
C1 N1 H1B 118.4(15)
C1 N1 H1A 114.2(14)
H1B N1 H1A 127(2)
C4 N2 C2 106.89(14)
C4 N3 C3 106.95(13)
C4 N3 C5 130.58(14)
C3 N3 C5 122.47(14)
C5 N4 N5 126.83(15)
C5 N4 C6 118.86(15)
N5 N4 C6 114.28(15)
N6 N5 N4 120.24(14)
N5 N6 C3 118.93(14)
N2 C4 N3 111.08(14)
N2 C4 H4 124.5
N3 C4 H4 124.5
O2 C5 N4 125.33(17)
O2 C5 N3 123.84(16)
N4 C5 N3 110.83(14)
O1 C1 N1 123.49(16)
O1 C1 C2 119.39(15)
N1 C1 C2 117.11(15)
C3 C2 N2 109.49(13)
C3 C2 C1 127.60(14)
N2 C2 C1 122.91(14)
C2 C3 N6 133.76(14)
C2 C3 N3 105.59(14)
N6 C3 N3 120.65(14)
N4 C6 H6A 109.5
N4 C6 H6B 109.5
H6A C6 H6B 109.5
N4 C6 H6C 109.5
H6A C6 H6C 109.5
H6B C6 H6C 109.5
C7 N7 H7A 116.4(16)
C7 N7 H7B 115.9(18)
H7A N7 H7B 128(2)
C10 N8 C8 107.00(15)
C10 N9 C9 106.67(14)
C10 N9 C11 130.38(14)
C9 N9 C11 122.94(14)
N11 N10 C11 125.91(15)
N11 N10 C12 114.26(14)
C11 N10 C12 119.81(15)
N12 N11 N10 120.94(14)
N11 N12 C9 118.88(14)
O3 C7 N7 123.47(18)
O3 C7 C8 122.07(18)
N7 C7 C8 114.44(17)
C9 C8 N8 109.27(15)
C9 C8 C7 129.71(16)
N8 C8 C7 121.02(16)
C8 C9 N12 133.89(15)
C8 C9 N9 105.81(14)
N12 C9 N9 120.26(15)
O4 C11 N10 124.25(16)
O4 C11 N9 124.88(15)
N10 C11 N9 110.86(14)
N10 C12 H12A 109.5
N10 C12 H12B 109.5
H12A C12 H12B 109.5
N10 C12 H12C 109.5
H12A C12 H12C 109.5
H12B C12 H12C 109.5
N8 C10 N9 111.24(14)
N8 C10 H10 124.4
N9 C10 H10 124.4
C13 O5 H5A 107.4(14)
C19 N13 H13A 120.9(14)
C19 N13 H13B 120.2(15)
H13A N13 H13B 117(2)
O5 C13 C14 117.67(15)
O5 C13 C18 122.71(15)
C14 C13 C18 119.62(16)
C15 C14 C13 120.41(15)
C15 C14 H14 119.8
C13 C14 H14 119.8
C14 C15 C16 121.07(15)
C14 C15 H15 119.5
C16 C15 H15 119.5
C17 C16 C15 117.85(15)
C17 C16 C19 119.08(14)
C15 C16 C19 123.06(15)
C18 C17 C16 121.61(15)
C18 C17 H17 119.2
C16 C17 H17 119.2
C17 C18 C13 119.44(15)
C17 C18 H18 120.3
C13 C18 H18 120.3
O6 C19 N13 121.86(16)
O6 C19 C16 120.38(15)
N13 C19 C16 117.75(16)

loop_
_geom_bond_atom_site_label_1
_geom_bond_atom_site_label_2
_geom_bond_distance
O1 C1 1.2233(19)
O2 C5 1.2016(19)
N1 C1 1.320(2)
N1 H1B 0.90(3)
N1 H1A 0.95(3)
N2 C4 1.305(2)
N2 C2 1.374(2)
N3 C4 1.364(2)
N3 C3 1.386(2)
N3 C5 1.397(2)
N4 C5 1.369(2)
N4 N5 1.374(2)
N4 C6 1.466(2)
N5 N6 1.275(2)
N6 C3 1.373(2)
C4 H4 0.9300
C1 C2 1.480(2)
C2 C3 1.369(2)
C6 H6A 0.9600
C6 H6B 0.9600
C6 H6C 0.9600
N7 C7 1.325(3)
N7 H7A 0.94(3)
N7 H7B 0.89(3)
O4 C11 1.198(2)
O3 C7 1.219(2)
N8 C10 1.301(2)
N8 C8 1.377(2)
N9 C10 1.364(2)
N9 C9 1.390(2)
N9 C11 1.390(2)
N10 N11 1.371(2)
N10 C11 1.377(2)
N10 C12 1.456(2)
N11 N12 1.276(2)
N12 C9 1.367(2)
C7 C8 1.490(2)
C8 C9 1.366(2)
C12 H12A 0.9600
C12 H12B 0.9600
C12 H12C 0.9600
C10 H10 0.9300
O5 C13 1.362(2)
O5 H5A 0.92(2)
N13 C19 1.327(2)
N13 H13A 0.90(2)
N13 H13B 0.85(2)
O6 C19 1.237(2)
C13 C14 1.381(2)
C13 C18 1.391(2)
C14 C15 1.369(2)
C14 H14 0.9300
C15 C16 1.393(2)
C15 H15 0.9300
C16 C17 1.390(2)
C16 C19 1.489(2)
C17 C18 1.374(2)
C17 H17 0.9300
C18 H18 0.9300

loop_
_cod_related_entry_id
_cod_related_entry_database
_cod_related_entry_code
1 ChemSpider 30652548
